data_4028740
loop_
_publ_author_name
'Anton Lishchynskyi'
'Maxim A. Novikov'
'Eddy Martin'
'Eduardo C. Escudero-Ad\'an'
'Petr Nov\'ak'
'Vladimir V. Grushin'

_publ_section_title
;
 Trifluoromethylation of Aryl and Heteroaryl Halides with
 Fluoroform-Derived CuCF3: Scope, Limitations, and Mechanistic Features
;
_journal_name_full 'Journal of Organic Chemistry'
_journal_page_first 11126
_journal_page_last 11146
_journal_paper_doi 10.1021/jo401423h
_journal_volume 78
_journal_year 2013
_chemical_formula_sum 'C38 H30 Cu2 F12 N2 O10'
_chemical_formula_weight 1029.72
_chemical_name_systematic
; 
 ? 
;
_space_group_IT_number 2
_symmetry_cell_setting triclinic
_symmetry_space_group_name_Hall '-P 1'
_symmetry_space_group_name_H-M 'P -1'
_atom_sites_solution_hydrogens geom
_atom_sites_solution_primary direct
_atom_sites_solution_secondary difmap
_audit_creation_method SHELXL-97
_cell_angle_alpha 71.799(2)
_cell_angle_beta 75.062(2)
_cell_angle_gamma 80.007(2)
_cell_formula_units_Z 1
_cell_length_a 8.0701(6)
_cell_length_b 10.4214(8)
_cell_length_c 12.9523(9)
_cell_measurement_reflns_used 3214
_cell_measurement_temperature 100(2)
_cell_measurement_theta_max 29.48
_cell_measurement_theta_min 2.28
_cell_volume 994.69(13)
_computing_cell_refinement 'Bruker APEX2 v2011.4-0'
_computing_data_collection 'Bruker APEX2 v2011.4-0'
_computing_data_reduction 'Bruker SAINT V7.60A'
_computing_molecular_graphics 'Bruker SHELXTL'
_computing_publication_material 'Bruker SHELXTL'
_computing_structure_refinement 'SHELXS-97 (Sheldrick, 2008)'
_computing_structure_solution Sir2011
_diffrn_ambient_temperature 100(2)
_diffrn_detector_area_resol_mean 512
_diffrn_detector_type '4K CCD area detector APEX II'
_diffrn_measured_fraction_theta_full 0.993
_diffrn_measured_fraction_theta_max 0.851
_diffrn_measurement_device_type 'APEX DUO Kappa 4-axis goniometer'
_diffrn_measurement_method
;
 Fullsphere data collection, phi and omega scans
;
_diffrn_measurement_specimen_support 'magnetic support with MicroMount'
_diffrn_radiation_monochromator 'Quazar MX Multilayer Optics'
_diffrn_radiation_type MoK\a
_diffrn_radiation_wavelength 0.71073
_diffrn_reflns_av_R_equivalents 0.0249
_diffrn_reflns_av_sigmaI/netI 0.0443
_diffrn_reflns_limit_h_max 10
_diffrn_reflns_limit_h_min -10
_diffrn_reflns_limit_k_max 14
_diffrn_reflns_limit_k_min -14
_diffrn_reflns_limit_l_max 13
_diffrn_reflns_limit_l_min -18
_diffrn_reflns_number 10123
_diffrn_reflns_theta_full 25.00
_diffrn_reflns_theta_max 30.39
_diffrn_reflns_theta_min 1.70
_diffrn_source 'Microfocus source E025 IuS'
_diffrn_source_current 0.6
_diffrn_source_power 50
_diffrn_source_size '0.2 mm x 0.2 mm fine focus'
_diffrn_source_type 'Bruker APEX DUO'
_exptl_absorpt_coefficient_mu 1.186
_exptl_absorpt_correction_T_max 0.9653
_exptl_absorpt_correction_T_min 0.8421
_exptl_absorpt_correction_type empirical
_exptl_absorpt_process_details
; 
 SADABS Version 2008/1 Bruker-Nonius
 Blessing, Acta Cryst. (1995) A51 33-38
;
_exptl_crystal_colour green
_exptl_crystal_density_diffrn 1.719
_exptl_crystal_description block
_exptl_crystal_F_000 518
_exptl_crystal_size_max 0.15
_exptl_crystal_size_mid 0.08
_exptl_crystal_size_min 0.03
_refine_diff_density_max 0.476
_refine_diff_density_min -0.416
_refine_diff_density_rms 0.076
_refine_ls_extinction_method none
_refine_ls_goodness_of_fit_ref 1.027
_refine_ls_hydrogen_treatment noref
_refine_ls_matrix_type full
_refine_ls_number_parameters 291
_refine_ls_number_reflns 5117
_refine_ls_number_restraints 0
_refine_ls_restrained_S_all 1.027
_refine_ls_R_factor_all 0.0455
_refine_ls_R_factor_gt 0.0337
_refine_ls_shift/su_max 0.001
_refine_ls_shift/su_mean 0.000
_refine_ls_structure_factor_coef Fsqd
_refine_ls_weighting_details 'calc w=1/[\s^2^(Fo^2^)+(0.0210P)^2^+0.7980P] where P=(Fo^2^+2Fc^2^)/3'
_refine_ls_weighting_scheme calc
_refine_ls_wR_factor_gt 0.0680
_refine_ls_wR_factor_ref 0.0725
_reflns_number_gt 4265
_reflns_number_total 5117
_reflns_threshold_expression >2sigma(I)
_cod_data_source_file jo401423h_si_004.cif
_cod_data_source_block mo_al420_0m
_cod_database_code 4028740

loop_
_symmetry_equiv_pos_as_xyz
'x, y, z'
'-x, -y, -z'

loop_
_atom_site_label
_atom_site_type_symbol
_atom_site_fract_x
_atom_site_fract_y
_atom_site_fract_z
_atom_site_U_iso_or_equiv
_atom_site_adp_type
_atom_site_occupancy
_atom_site_symmetry_multiplicity
_atom_site_calc_flag
_atom_site_refinement_flags
Cu1 Cu 0.57590(3) 0.60332(2) -0.00386(2) 0.01024(6) Uani 1 1 d .
O1 O 0.74494(18) 0.54671(15) -0.12377(12) 0.0176(3) Uani 1 1 d .
O2 O 0.61937(17) 0.36952(14) -0.11936(11) 0.0164(3) Uani 1 1 d .
O3 O 0.69610(18) 0.47100(14) 0.10623(12) 0.0167(3) Uani 1 1 d .
O4 O 0.56493(17) 0.29460(14) 0.11184(11) 0.0152(3) Uani 1 1 d .
O5 O 0.68484(17) 0.77607(14) -0.00697(11) 0.0146(3) Uani 1 1 d .
F1 F 0.58286(16) 0.38539(13) -0.32782(11) 0.0250(3) Uani 1 1 d .
F2 F 0.74520(18) 0.25745(15) -0.42265(11) 0.0320(3) Uani 1 1 d .
F3 F 0.68423(17) 0.18445(13) -0.24467(11) 0.0258(3) Uani 1 1 d .
F4 F 0.42004(15) 0.12212(13) 0.34537(10) 0.0233(3) Uani 1 1 d .
F5 F 0.47468(16) 0.15934(13) 0.48648(10) 0.0227(3) Uani 1 1 d .
F6 F 0.44344(16) 0.32619(13) 0.34225(10) 0.0232(3) Uani 1 1 d .
N1 N 0.7247(2) 0.90948(18) 0.09130(15) 0.0194(4) Uani 1 1 d .
C1 C 0.7360(2) 0.4481(2) -0.15790(16) 0.0130(4) Uani 1 1 d .
C2 C 0.8841(2) 0.4232(2) -0.25065(16) 0.0145(4) Uani 1 1 d .
C3 C 1.0363(3) 0.4757(2) -0.25947(18) 0.0198(4) Uani 1 1 d .
H3 H 1.0406 0.5222 -0.2079 0.024 Uiso 1 1 calc R
C4 C 1.1817(3) 0.4618(2) -0.3416(2) 0.0250(5) Uani 1 1 d .
H4 H 1.2836 0.4993 -0.3466 0.030 Uiso 1 1 calc R
C5 C 1.1775(3) 0.3934(2) -0.41575(19) 0.0262(5) Uani 1 1 d .
H5 H 1.2768 0.3833 -0.4720 0.031 Uiso 1 1 calc R
C6 C 1.0286(3) 0.3391(2) -0.40860(18) 0.0227(5) Uani 1 1 d .
H6 H 1.0270 0.2916 -0.4601 0.027 Uiso 1 1 calc R
C7 C 0.8813(3) 0.3531(2) -0.32711(17) 0.0162(4) Uani 1 1 d .
C8 C 0.7233(3) 0.2959(2) -0.32926(18) 0.0201(4) Uani 1 1 d .
C9 C 0.6676(2) 0.3483(2) 0.14020(16) 0.0121(4) Uani 1 1 d .
C10 C 0.7736(2) 0.25359(19) 0.21867(16) 0.0123(4) Uani 1 1 d .
C11 C 0.9511(2) 0.2365(2) 0.17924(17) 0.0155(4) Uani 1 1 d .
H11 H 1.0014 0.2882 0.1066 0.019 Uiso 1 1 calc R
C12 C 1.0553(3) 0.1452(2) 0.24456(18) 0.0182(4) Uani 1 1 d .
H12 H 1.1763 0.1341 0.2167 0.022 Uiso 1 1 calc R
C13 C 0.9827(3) 0.0700(2) 0.35070(18) 0.0187(4) Uani 1 1 d .
H13 H 1.0536 0.0060 0.3952 0.022 Uiso 1 1 calc R
C14 C 0.8064(3) 0.0880(2) 0.39202(17) 0.0163(4) Uani 1 1 d .
H14 H 0.7574 0.0378 0.4655 0.020 Uiso 1 1 calc R
C15 C 0.7012(2) 0.1793(2) 0.32653(16) 0.0129(4) Uani 1 1 d .
C16 C 0.5115(3) 0.1967(2) 0.37436(17) 0.0169(4) Uani 1 1 d .
C17 C 0.6925(3) 0.7939(2) 0.08175(17) 0.0161(4) Uani 1 1 d .
H17 H 0.6742 0.7199 0.1472 0.019 Uiso 1 1 calc R
C18 C 0.7477(3) 1.0291(2) -0.0036(2) 0.0271(5) Uani 1 1 d .
H18A H 0.7578 1.0040 -0.0720 0.041 Uiso 1 1 calc R
H18B H 0.8528 1.0674 -0.0078 0.041 Uiso 1 1 calc R
H18C H 0.6482 1.0967 0.0050 0.041 Uiso 1 1 calc R
C19 C 0.7209(4) 0.9257(3) 0.1998(2) 0.0378(7) Uani 1 1 d .
H19A H 0.6987 0.8397 0.2573 0.057 Uiso 1 1 calc R
H19B H 0.6292 0.9964 0.2157 0.057 Uiso 1 1 calc R
H19C H 0.8321 0.9519 0.1992 0.057 Uiso 1 1 calc R

loop_
_atom_site_aniso_label
_atom_site_aniso_U_11
_atom_site_aniso_U_22
_atom_site_aniso_U_33
_atom_site_aniso_U_23
_atom_site_aniso_U_13
_atom_site_aniso_U_12
Cu1 0.01077(11) 0.00980(11) 0.01076(12) -0.00404(9) -0.00151(8) -0.00177(8)
O1 0.0161(7) 0.0182(7) 0.0202(8) -0.0121(6) 0.0027(6) -0.0038(6)
O2 0.0163(7) 0.0177(7) 0.0155(7) -0.0078(6) 0.0019(6) -0.0050(6)
O3 0.0199(7) 0.0119(7) 0.0194(8) -0.0017(6) -0.0093(6) -0.0017(6)
O4 0.0178(7) 0.0140(7) 0.0157(7) -0.0041(6) -0.0065(6) -0.0025(5)
O5 0.0168(7) 0.0142(7) 0.0134(7) -0.0049(6) -0.0008(5) -0.0051(5)
F1 0.0208(7) 0.0271(7) 0.0296(7) -0.0099(6) -0.0097(5) 0.0007(5)
F2 0.0390(8) 0.0428(9) 0.0242(7) -0.0217(7) -0.0066(6) -0.0077(7)
F3 0.0324(7) 0.0189(7) 0.0263(7) -0.0059(6) -0.0051(6) -0.0061(6)
F4 0.0155(6) 0.0316(7) 0.0241(7) -0.0083(6) -0.0029(5) -0.0073(5)
F5 0.0213(6) 0.0291(7) 0.0127(6) -0.0038(5) 0.0015(5) -0.0018(5)
F6 0.0216(7) 0.0197(6) 0.0208(7) -0.0041(5) 0.0011(5) 0.0057(5)
N1 0.0292(10) 0.0149(9) 0.0181(9) -0.0074(7) -0.0077(7) -0.0040(7)
C1 0.0129(9) 0.0145(10) 0.0110(9) -0.0033(8) -0.0037(7) 0.0010(7)
C2 0.0144(9) 0.0146(10) 0.0134(10) -0.0052(8) -0.0011(7) 0.0010(7)
C3 0.0171(10) 0.0199(11) 0.0234(11) -0.0097(9) -0.0031(8) 0.0003(8)
C4 0.0142(10) 0.0268(12) 0.0308(13) -0.0094(11) 0.0021(9) -0.0019(9)
C5 0.0209(11) 0.0269(12) 0.0232(12) -0.0079(10) 0.0055(9) 0.0032(9)
C6 0.0287(12) 0.0203(11) 0.0185(11) -0.0098(9) -0.0027(9) 0.0032(9)
C7 0.0188(10) 0.0149(10) 0.0142(10) -0.0048(8) -0.0031(8) 0.0008(8)
C8 0.0255(11) 0.0208(11) 0.0161(10) -0.0087(9) -0.0044(8) -0.0013(9)
C9 0.0122(9) 0.0141(9) 0.0095(9) -0.0051(8) 0.0000(7) -0.0001(7)
C10 0.0152(9) 0.0113(9) 0.0124(9) -0.0050(8) -0.0047(7) -0.0009(7)
C11 0.0150(10) 0.0165(10) 0.0141(10) -0.0052(8) -0.0002(8) -0.0023(8)
C12 0.0139(10) 0.0210(11) 0.0196(11) -0.0059(9) -0.0044(8) -0.0003(8)
C13 0.0181(10) 0.0210(11) 0.0178(10) -0.0055(9) -0.0086(8) 0.0028(8)
C14 0.0210(10) 0.0167(10) 0.0101(9) -0.0018(8) -0.0037(8) -0.0024(8)
C15 0.0136(9) 0.0129(9) 0.0133(9) -0.0056(8) -0.0015(7) -0.0030(7)
C16 0.0179(10) 0.0173(10) 0.0131(10) -0.0027(8) -0.0011(8) -0.0021(8)
C17 0.0183(10) 0.0139(10) 0.0169(10) -0.0038(8) -0.0039(8) -0.0045(8)
C18 0.0414(14) 0.0140(11) 0.0274(13) -0.0049(10) -0.0083(11) -0.0068(10)
C19 0.0678(19) 0.0290(14) 0.0273(14) -0.0125(12) -0.0154(13) -0.0166(13)

loop_
_atom_type_symbol
_atom_type_description
_atom_type_scat_dispersion_real
_atom_type_scat_dispersion_imag
_atom_type_scat_source
C C 0.0033 0.0016 'International Tables Vol C Tables 4.2.6.8 and 6.1.1.4'
H H 0.0000 0.0000 'International Tables Vol C Tables 4.2.6.8 and 6.1.1.4'
O O 0.0106 0.0060 'International Tables Vol C Tables 4.2.6.8 and 6.1.1.4'
F F 0.0171 0.0103 'International Tables Vol C Tables 4.2.6.8 and 6.1.1.4'
Cu Cu 0.3201 1.2651 'International Tables Vol C Tables 4.2.6.8 and 6.1.1.4'
N N 0.0061 0.0033 'International Tables Vol C Tables 4.2.6.8 and 6.1.1.4'

loop_
_geom_angle_atom_site_label_1
_geom_angle_atom_site_label_2
_geom_angle_atom_site_label_3
_geom_angle
_geom_angle_site_symmetry_1
_geom_angle_site_symmetry_3
O1 Cu1 O4 88.99(6) . 2_665
O1 Cu1 O3 89.77(6) . .
O4 Cu1 O3 169.16(5) 2_665 .
O1 Cu1 O2 168.74(6) . 2_665
O4 Cu1 O2 89.70(6) 2_665 2_665
O3 Cu1 O2 89.42(6) . 2_665
O1 Cu1 O5 99.66(5) . .
O4 Cu1 O5 94.48(6) 2_665 .
O3 Cu1 O5 96.34(6) . .
O2 Cu1 O5 91.60(5) 2_665 .
O1 Cu1 Cu1 83.14(4) . 2_665
O4 Cu1 Cu1 83.90(4) 2_665 2_665
O3 Cu1 Cu1 85.27(4) . 2_665
O2 Cu1 Cu1 85.59(4) 2_665 2_665
O5 Cu1 Cu1 176.76(4) . 2_665
C1 O1 Cu1 125.05(13) . .
C1 O2 Cu1 120.69(12) . 2_665
C9 O3 Cu1 120.88(13) . .
C9 O4 Cu1 123.07(13) . 2_665
C17 O5 Cu1 119.52(13) . .
C17 N1 C18 121.47(18) . .
C17 N1 C19 121.16(19) . .
C18 N1 C19 117.08(18) . .
O2 C1 O1 125.52(18) . .
O2 C1 C2 119.25(17) . .
O1 C1 C2 115.19(17) . .
C3 C2 C7 118.19(18) . .
C3 C2 C1 115.57(17) . .
C7 C2 C1 126.24(17) . .
C4 C3 C2 121.7(2) . .
C5 C4 C3 119.6(2) . .
C4 C5 C6 120.1(2) . .
C5 C6 C7 120.9(2) . .
C6 C7 C2 119.49(19) . .
C6 C7 C8 116.99(18) . .
C2 C7 C8 123.47(18) . .
F1 C8 F3 107.40(17) . .
F1 C8 F2 105.73(17) . .
F3 C8 F2 105.33(17) . .
F1 C8 C7 113.07(17) . .
F3 C8 C7 113.33(18) . .
F2 C8 C7 111.40(17) . .
O4 C9 O3 126.89(19) . .
O4 C9 C10 116.13(17) . .
O3 C9 C10 116.90(16) . .
C11 C10 C15 119.21(18) . .
C11 C10 C9 117.71(17) . .
C15 C10 C9 123.03(17) . .
C12 C11 C10 120.78(19) . .
C11 C12 C13 119.84(19) . .
C12 C13 C14 120.0(2) . .
C13 C14 C15 120.33(19) . .
C14 C15 C10 119.79(18) . .
C14 C15 C16 118.78(18) . .
C10 C15 C16 121.43(18) . .
F6 C16 F5 106.35(16) . .
F6 C16 F4 106.41(16) . .
F5 C16 F4 105.62(16) . .
F6 C16 C15 112.35(16) . .
F5 C16 C15 112.26(17) . .
F4 C16 C15 113.31(16) . .
O5 C17 N1 124.24(19) . .

loop_
_geom_bond_atom_site_label_1
_geom_bond_atom_site_label_2
_geom_bond_distance
_geom_bond_site_symmetry_2
Cu1 O1 1.9550(14) .
Cu1 O4 1.9621(14) 2_665
Cu1 O3 1.9739(14) .
Cu1 O2 1.9852(14) 2_665
Cu1 O5 2.1216(13) .
Cu1 Cu1 2.6203(5) 2_665
O1 C1 1.258(2) .
O2 C1 1.255(2) .
O2 Cu1 1.9852(14) 2_665
O3 C9 1.257(2) .
O4 C9 1.257(2) .
O4 Cu1 1.9622(14) 2_665
O5 C17 1.238(2) .
F1 C8 1.337(2) .
F2 C8 1.350(2) .
F3 C8 1.343(2) .
F4 C16 1.347(2) .
F5 C16 1.347(2) .
F6 C16 1.344(2) .
N1 C17 1.323(2) .
N1 C18 1.450(3) .
N1 C19 1.459(3) .
C1 C2 1.512(3) .
C2 C3 1.394(3) .
C2 C7 1.408(3) .
C3 C4 1.387(3) .
C4 C5 1.372(3) .
C5 C6 1.385(3) .
C6 C7 1.392(3) .
C7 C8 1.508(3) .
C9 C10 1.506(3) .
C10 C11 1.391(3) .
C10 C15 1.398(3) .
C11 C12 1.384(3) .
C12 C13 1.385(3) .
C13 C14 1.386(3) .
C14 C15 1.390(3) .
C15 C16 1.498(3) .

loop_
_geom_torsion_atom_site_label_1
_geom_torsion_atom_site_label_2
_geom_torsion_atom_site_label_3
_geom_torsion_atom_site_label_4
_geom_torsion
_geom_torsion_site_symmetry_1
O4 Cu1 O1 C1 -83.50(16) 2_665
O3 Cu1 O1 C1 85.73(16) .
O2 Cu1 O1 C1 -0.1(4) 2_665
O5 Cu1 O1 C1 -177.88(16) .
Cu1 Cu1 O1 C1 0.47(16) 2_665
O1 Cu1 O3 C9 -82.96(15) .
O4 Cu1 O3 C9 0.5(4) 2_665
O2 Cu1 O3 C9 85.81(15) 2_665
O5 Cu1 O3 C9 177.35(14) .
Cu1 Cu1 O3 C9 0.18(14) 2_665
O1 Cu1 O5 C17 -136.04(15) .
O4 Cu1 O5 C17 134.22(15) 2_665
O3 Cu1 O5 C17 -45.19(15) .
O2 Cu1 O5 C17 44.40(15) 2_665
Cu1 Cu1 O5 C17 74.3(8) 2_665
Cu1 O2 C1 O1 1.4(3) 2_665
Cu1 O2 C1 C2 179.16(13) 2_665
Cu1 O1 C1 O2 -1.2(3) .
Cu1 O1 C1 C2 -179.13(13) .
O2 C1 C2 C3 -155.78(19) .
O1 C1 C2 C3 22.3(3) .
O2 C1 C2 C7 24.2(3) .
O1 C1 C2 C7 -157.8(2) .
C7 C2 C3 C4 0.8(3) .
C1 C2 C3 C4 -179.2(2) .
C2 C3 C4 C5 -0.8(4) .
C3 C4 C5 C6 0.2(4) .
C4 C5 C6 C7 0.3(4) .
C5 C6 C7 C2 -0.2(3) .
C5 C6 C7 C8 177.4(2) .
C3 C2 C7 C6 -0.3(3) .
C1 C2 C7 C6 179.7(2) .
C3 C2 C7 C8 -177.7(2) .
C1 C2 C7 C8 2.3(3) .
C6 C7 C8 F1 -128.3(2) .
C2 C7 C8 F1 49.2(3) .
C6 C7 C8 F3 109.2(2) .
C2 C7 C8 F3 -73.4(3) .
C6 C7 C8 F2 -9.4(3) .
C2 C7 C8 F2 168.07(19) .
Cu1 O4 C9 O3 0.2(3) 2_665
Cu1 O4 C9 C10 -176.37(12) 2_665
Cu1 O3 C9 O4 -0.3(3) .
Cu1 O3 C9 C10 176.28(12) .
O4 C9 C10 C11 114.3(2) .
O3 C9 C10 C11 -62.7(2) .
O4 C9 C10 C15 -63.2(2) .
O3 C9 C10 C15 119.8(2) .
C15 C10 C11 C12 1.4(3) .
C9 C10 C11 C12 -176.21(17) .
C10 C11 C12 C13 -0.3(3) .
C11 C12 C13 C14 -1.1(3) .
C12 C13 C14 C15 1.4(3) .
C13 C14 C15 C10 -0.3(3) .
C13 C14 C15 C16 -179.62(18) .
C11 C10 C15 C14 -1.1(3) .
C9 C10 C15 C14 176.34(17) .
C11 C10 C15 C16 178.22(17) .
C9 C10 C15 C16 -4.3(3) .
C14 C15 C16 F6 142.50(18) .
C10 C15 C16 F6 -36.9(3) .
C14 C15 C16 F5 22.7(3) .
C10 C15 C16 F5 -156.67(17) .
C14 C15 C16 F4 -96.9(2) .
C10 C15 C16 F4 83.8(2) .
Cu1 O5 C17 N1 -165.75(16) .
C18 N1 C17 O5 2.4(3) .
C19 N1 C17 O5 176.0(2) .
